data_2311960
loop_
_publ_author_name
'Sridhar, Balasubramanian'
'Ravikumar, Krishnan'

_publ_section_title
;
 Role of halogen-halogen contacts in the crystal structures of three new
 solvates of the drug oxyclozanide.
;
_journal_coeditor_code EG3229
_journal_issue 'Pt 12'
_journal_name_full 'Acta crystallographica. Section C, Structural chemistry'
_journal_page_first 1056
_journal_page_last 1063
_journal_paper_doi 10.1107/S2053229617015923
_journal_volume 73
_journal_year 2017
_chemical_formula_iupac 'C13 H6 Cl5 N O3, 0.5C7 H8'
_chemical_formula_moiety 'C13 H6 Cl5 N O3, 0.5(C7 H8)'
_chemical_formula_sum 'C16.5 H10 Cl5 N O3'
_chemical_formula_weight 447.50
_chemical_name_common
;
Oxyclozanide toluene hemisolvate
;
_chemical_name_systematic
;
2,3,5-Trichloro-<i>N</i>-(3,5-dichloro-2-hydroxyphenyl)-6-hydroxybenzamide
toluene hemisolvate
;
_space_group_crystal_system triclinic
_space_group_IT_number 2
_space_group_name_Hall '-P 1'
_space_group_name_H-M_alt 'P -1'
_atom_sites_solution_hydrogens mixed
_audit_creation_method SHELXL-2014/7
_cell_angle_alpha 86.3845(5)
_cell_angle_beta 85.4687(5)
_cell_angle_gamma 65.8069(5)
_cell_formula_units_Z 2
_cell_length_a 6.92017(8)
_cell_length_b 9.71946(11)
_cell_length_c 13.98498(17)
_cell_measurement_reflns_used 9976
_cell_measurement_temperature 100(2)
_cell_measurement_theta_max 27.53
_cell_measurement_theta_min 2.29
_cell_volume 854.849(18)
_computing_cell_refinement
;
<i>SAINT</i> (Bruker, 2016)
;
_computing_data_collection
;
<i>APEX3</i> (Bruker, 2016)
;
_computing_data_reduction 'Bruker SAINT'
_computing_molecular_graphics
;
DIAMOND (Brandenburg & Putz, 2005)
;
_computing_publication_material 'Bruker SHELXTL'
_computing_structure_refinement
;
<i>SHELXL2014</i> (Sheldrick, 2015)
;
_computing_structure_solution
;
<i>SHELXT</i> (Sheldrick, 2015)
;
_diffrn_ambient_temperature 100(2)
_diffrn_measured_fraction_theta_full 0.999
_diffrn_measured_fraction_theta_max 0.995
_diffrn_measurement_device_type 'Bruker D8 QUEST PHOTON-100'
_diffrn_measurement_method '\w and \f'
_diffrn_radiation_type MoK\a
_diffrn_radiation_wavelength 0.71073
_diffrn_reflns_av_R_equivalents 0.0452
_diffrn_reflns_limit_h_max 8
_diffrn_reflns_limit_h_min -8
_diffrn_reflns_limit_k_max 12
_diffrn_reflns_limit_k_min -12
_diffrn_reflns_limit_l_max 18
_diffrn_reflns_limit_l_min -18
_diffrn_reflns_number 34326
_diffrn_reflns_theta_full 25.242
_diffrn_reflns_theta_max 27.556
_diffrn_reflns_theta_min 2.298
_exptl_absorpt_coefficient_mu 0.866
_exptl_absorpt_correction_T_max 0.7456
_exptl_absorpt_correction_T_min 0.6705
_exptl_absorpt_correction_type multi-scan
_exptl_absorpt_process_details
;
SADABS; Bruker,2016
;
_exptl_crystal_colour colorless
_exptl_crystal_density_diffrn 1.739
_exptl_crystal_description block
_exptl_crystal_F_000 450
_exptl_crystal_size_max 0.300
_exptl_crystal_size_mid 0.250
_exptl_crystal_size_min 0.200
_refine_diff_density_max 0.701
_refine_diff_density_min -0.358
_refine_ls_extinction_method none
_refine_ls_goodness_of_fit_ref 1.068
_refine_ls_hydrogen_treatment mixed
_refine_ls_matrix_type full
_refine_ls_number_parameters 263
_refine_ls_number_reflns 3926
_refine_ls_number_restraints 0
_refine_ls_restrained_S_all 1.068
_refine_ls_R_factor_all 0.0397
_refine_ls_R_factor_gt 0.0361
_refine_ls_shift/su_max 0.001
_refine_ls_shift/su_mean 0.000
_refine_ls_structure_factor_coef Fsqd
_refine_ls_weighting_details 'w=1/[\s^2^(Fo^2^)+(0.0632P)^2^+0.6449P] where P=(Fo^2^+2Fc^2^)/3'
_refine_ls_weighting_scheme calc
_refine_ls_wR_factor_gt 0.1003
_refine_ls_wR_factor_ref 0.1028
_reflns_number_gt 3596
_reflns_number_total 3926
_reflns_threshold_expression 'I > 2\s(I)'
_cod_data_source_file eg3229sup1.cif
_cod_data_source_block III
_cod_original_formula_sum 'C16.50 H10 Cl5 N O3'
_cod_database_code 2311960
_shelx_space_group_comment
;
The symmetry employed for this shelxl refinement is uniquely defined
by the following loop, which should always be used as a source of
symmetry information in preference to the above space-group names.
They are only intended as comments.
;
_shelx_estimated_absorpt_t_min 0.781
_shelx_estimated_absorpt_t_max 0.846

loop_
_space_group_symop_operation_xyz
'x, y, z'
'-x, -y, -z'

loop_
_atom_site_type_symbol
_atom_site_label
_atom_site_fract_x
_atom_site_fract_y
_atom_site_fract_z
_atom_site_U_iso_or_equiv
_atom_site_adp_type
_atom_site_calc_flag
_atom_site_occupancy
_atom_site_disorder_assembly
_atom_site_disorder_group
C C1 0.5445(3) 0.70242(19) 0.63715(13) 0.0117(3) Uani d 1 . .
C C2 0.4190(3) 0.8594(2) 0.64418(13) 0.0124(3) Uani d 1 . .
C C3 0.3710(3) 0.9254(2) 0.73388(13) 0.0136(4) Uani d 1 . .
C C4 0.4375(3) 0.8403(2) 0.81643(13) 0.0158(4) Uani d 1 . .
H H4 0.4028 0.8867 0.8768 0.019 Uiso calc 1 . .
C C5 0.5556(3) 0.6861(2) 0.81126(13) 0.0145(4) Uani d 1 . .
C C6 0.6090(3) 0.6169(2) 0.72352(13) 0.0127(3) Uani d 1 . .
C C7 0.5976(3) 0.64568(19) 0.53671(13) 0.0118(3) Uani d 1 . .
C C8 0.8190(3) 0.44060(19) 0.42960(13) 0.0115(3) Uani d 1 . .
C C9 0.9544(3) 0.2859(2) 0.43545(13) 0.0124(3) Uani d 1 . .
C C10 1.0224(3) 0.2073(2) 0.35111(13) 0.0130(3) Uani d 1 . .
C C11 0.9688(3) 0.2788(2) 0.26193(13) 0.0145(4) Uani d 1 . .
H H11 1.0162 0.2238 0.2047 0.017 Uiso calc 1 . .
C C12 0.8445(3) 0.4321(2) 0.25876(13) 0.0144(4) Uani d 1 . .
C C13 0.7666(3) 0.5148(2) 0.34112(13) 0.0129(3) Uani d 1 . .
H H13 0.6794 0.6198 0.3370 0.015 Uiso calc 1 . .
O O1 0.3444(2) 0.95046(15) 0.56754(10) 0.0170(3) Uani d 1 . .
H H1O 0.378(5) 0.896(4) 0.525(2) 0.045(9) Uiso d 1 . .
O O2 0.5016(2) 0.72891(15) 0.46946(10) 0.0208(3) Uani d 1 . .
O O3 1.0037(2) 0.22740(16) 0.52478(10) 0.0177(3) Uani d 1 . .
H H3O 1.090(5) 0.147(3) 0.526(2) 0.035(8) Uiso d 1 . .
N N1 0.7519(2) 0.50897(17) 0.51940(11) 0.0126(3) Uani d 1 . .
H H1N 0.805(4) 0.455(3) 0.567(2) 0.037(8) Uiso d 1 . .
Cl Cl1 0.22859(8) 1.11787(5) 0.73944(3) 0.02065(13) Uani d 1 . .
Cl Cl2 0.63532(8) 0.58405(5) 0.91728(3) 0.02191(13) Uani d 1 . .
Cl Cl3 0.74991(7) 0.42266(5) 0.72621(3) 0.01645(12) Uani d 1 . .
Cl Cl4 1.17609(7) 0.01493(5) 0.35769(3) 0.01722(12) Uani d 1 . .
Cl Cl5 0.78220(8) 0.52576(6) 0.14821(3) 0.02193(13) Uani d 1 . .
C C14 -0.2911(13) 1.0908(11) 0.9046(6) 0.049(2) Uani d 0.5 A -1
H H14A -0.3980 1.1870 0.9278 0.073 Uiso calc 0.5 A -1
H H14B -0.3497 1.0142 0.9114 0.073 Uiso calc 0.5 A -1
H H14C -0.2513 1.1033 0.8368 0.073 Uiso calc 0.5 A -1
C C15 -0.0981(6) 1.0415(4) 0.9624(3) 0.0309(10) Uani d 0.5 A -1
C C16 -0.0081(6) 1.1429(3) 0.9749(2) 0.0305(15) Uani d 0.5 A -1
H H16 -0.0680 1.2418 0.9467 0.037 Uiso calc 0.5 A -1
C C17 0.1697(6) 1.0996(4) 1.0284(3) 0.0369(11) Uani d 0.5 A -1
H H17 0.2312 1.1689 1.0369 0.044 Uiso calc 0.5 A -1
C C18 0.2574(6) 0.9548(5) 1.0695(3) 0.047(3) Uani d 0.5 A -1
H H18 0.3789 0.9252 1.1061 0.056 Uiso calc 0.5 A -1
C C19 0.1674(7) 0.8534(3) 1.0571(3) 0.0450(15) Uani d 0.5 A -1
H H19 0.2274 0.7544 1.0852 0.054 Uiso calc 0.5 A -1
C C20 -0.0103(7) 0.8967(4) 1.0036(3) 0.0313(15) Uani d 0.5 A -1
H H20 -0.0718 0.8274 0.9951 0.038 Uiso calc 0.5 A -1

loop_
_atom_site_aniso_label
_atom_site_aniso_U_11
_atom_site_aniso_U_22
_atom_site_aniso_U_33
_atom_site_aniso_U_12
_atom_site_aniso_U_13
_atom_site_aniso_U_23
C1 0.0112(8) 0.0113(8) 0.0123(8) -0.0045(7) 0.0003(6) -0.0013(6)
C2 0.0113(8) 0.0129(8) 0.0118(8) -0.0038(7) -0.0002(6) 0.0002(6)
C3 0.0139(8) 0.0101(8) 0.0154(9) -0.0036(7) 0.0025(7) -0.0027(7)
C4 0.0176(9) 0.0162(9) 0.0125(9) -0.0058(7) 0.0017(7) -0.0039(7)
C5 0.0158(8) 0.0175(9) 0.0107(8) -0.0073(7) -0.0016(7) 0.0009(7)
C6 0.0119(8) 0.0105(8) 0.0139(9) -0.0029(6) -0.0005(6) 0.0002(6)
C7 0.0115(8) 0.0118(8) 0.0128(8) -0.0054(7) 0.0004(6) -0.0014(6)
C8 0.0123(8) 0.0114(8) 0.0109(8) -0.0048(7) 0.0005(6) -0.0023(6)
C9 0.0122(8) 0.0130(8) 0.0120(8) -0.0053(7) -0.0004(6) -0.0003(6)
C10 0.0124(8) 0.0107(8) 0.0155(9) -0.0041(7) 0.0013(6) -0.0032(7)
C11 0.0148(8) 0.0178(9) 0.0115(8) -0.0071(7) 0.0013(7) -0.0040(7)
C12 0.0161(8) 0.0172(9) 0.0106(8) -0.0078(7) -0.0001(7) 0.0007(7)
C13 0.0130(8) 0.0116(8) 0.0132(8) -0.0043(7) -0.0004(6) 0.0004(6)
O1 0.0222(7) 0.0105(6) 0.0114(6) -0.0001(5) 0.0005(5) -0.0003(5)
O2 0.0250(7) 0.0146(7) 0.0113(6) 0.0041(5) -0.0028(5) -0.0010(5)
O3 0.0225(7) 0.0116(6) 0.0112(6) 0.0012(6) -0.0015(5) -0.0007(5)
N1 0.0147(7) 0.0111(7) 0.0096(7) -0.0025(6) -0.0020(6) -0.0001(6)
Cl1 0.0273(3) 0.0100(2) 0.0185(2) -0.00167(18) 0.00269(18) -0.00386(17)
Cl2 0.0298(3) 0.0195(2) 0.0107(2) -0.0040(2) -0.00335(18) 0.00140(17)
Cl3 0.0204(2) 0.0104(2) 0.0130(2) -0.00089(17) -0.00071(16) 0.00092(16)
Cl4 0.0195(2) 0.0108(2) 0.0169(2) -0.00156(17) 0.00101(17) -0.00391(16)
Cl5 0.0290(3) 0.0221(2) 0.0104(2) -0.0064(2) -0.00104(18) 0.00198(17)
C14 0.044(4) 0.064(5) 0.036(4) -0.017(4) 0.009(3) -0.026(4)
C15 0.039(3) 0.034(3) 0.015(2) -0.011(2) 0.0107(19) -0.0097(19)
C16 0.047(4) 0.018(3) 0.018(3) -0.007(2) 0.010(2) -0.003(2)
C17 0.046(3) 0.040(3) 0.021(2) -0.014(2) 0.006(2) -0.012(2)
C18 0.049(5) 0.055(5) 0.021(4) -0.006(4) 0.007(3) -0.009(3)
C19 0.060(4) 0.024(3) 0.026(3) 0.004(2) 0.018(3) 0.005(2)
C20 0.048(4) 0.020(3) 0.021(3) -0.012(2) 0.017(2) -0.001(2)

loop_
_atom_type_symbol
_atom_type_description
_atom_type_scat_dispersion_real
_atom_type_scat_dispersion_imag
_atom_type_scat_source
C C 0.0033 0.0016 'International Tables Vol C Tables 4.2.6.8 and 6.1.1.4'
H H 0.0000 0.0000 'International Tables Vol C Tables 4.2.6.8 and 6.1.1.4'
N N 0.0061 0.0033 'International Tables Vol C Tables 4.2.6.8 and 6.1.1.4'
O O 0.0106 0.0060 'International Tables Vol C Tables 4.2.6.8 and 6.1.1.4'
Cl Cl 0.1484 0.1585 'International Tables Vol C Tables 4.2.6.8 and 6.1.1.4'

loop_
_geom_angle_atom_site_label_1
_geom_angle_atom_site_label_2
_geom_angle_atom_site_label_3
_geom_angle
C6 C1 C2 117.62(16)
C6 C1 C7 127.06(16)
C2 C1 C7 115.31(15)
O1 C2 C3 117.23(16)
O1 C2 C1 122.78(16)
C3 C2 C1 119.98(16)
C4 C3 C2 121.19(16)
C4 C3 Cl1 119.95(14)
C2 C3 Cl1 118.85(14)
C3 C4 C5 119.65(17)
C3 C4 H4 120.2
C5 C4 H4 120.2
C4 C5 C6 120.81(17)
C4 C5 Cl2 117.80(14)
C6 C5 Cl2 121.39(14)
C5 C6 C1 120.69(16)
C5 C6 Cl3 116.70(14)
C1 C6 Cl3 122.58(14)
O2 C7 N1 120.31(16)
O2 C7 C1 119.15(16)
N1 C7 C1 120.49(16)
C13 C8 C9 120.66(16)
C13 C8 N1 125.12(16)
C9 C8 N1 114.20(16)
O3 C9 C10 125.93(16)
O3 C9 C8 115.59(15)
C10 C9 C8 118.47(16)
C9 C10 C11 121.70(17)
C9 C10 Cl4 118.99(14)
C11 C10 Cl4 119.31(14)
C12 C11 C10 118.14(17)
C12 C11 H11 120.9
C10 C11 H11 120.9
C11 C12 C13 122.40(17)
C11 C12 Cl5 119.23(14)
C13 C12 Cl5 118.37(14)
C8 C13 C12 118.49(16)
C8 C13 H13 120.8
C12 C13 H13 120.8
C2 O1 H1O 104(2)
C9 O3 H3O 113(2)
C7 N1 C8 126.96(16)
C7 N1 H1N 117(2)
C8 N1 H1N 116(2)
C15 C14 H14A 109.5
C15 C14 H14B 109.5
H14A C14 H14B 109.5
C15 C14 H14C 109.5
H14A C14 H14C 109.5
H14B C14 H14C 109.5
C16 C15 C20 120.0
C16 C15 C14 119.2(4)
C20 C15 C14 120.8(4)
C17 C16 C15 120.0
C17 C16 H16 120.0
C15 C16 H16 120.0
C16 C17 C18 120.0
C16 C17 H17 120.0
C18 C17 H17 120.0
C19 C18 C17 120.0
C19 C18 H18 120.0
C17 C18 H18 120.0
C20 C19 C18 120.0
C20 C19 H19 120.0
C18 C19 H19 120.0
C19 C20 C15 120.0
C19 C20 H20 120.0
C15 C20 H20 120.0

loop_
_geom_bond_atom_site_label_1
_geom_bond_atom_site_label_2
_geom_bond_distance
C1 C6 1.416(3)
C1 C2 1.418(2)
C1 C7 1.504(2)
C2 O1 1.339(2)
C2 C3 1.399(2)
C3 C4 1.372(3)
C3 Cl1 1.7236(18)
C4 C5 1.385(3)
C4 H4 0.9500
C5 C6 1.387(3)
C5 Cl2 1.7267(19)
C6 Cl3 1.7332(18)
C7 O2 1.242(2)
C7 N1 1.342(2)
C8 C13 1.388(2)
C8 C9 1.410(2)
C8 N1 1.412(2)
C9 O3 1.349(2)
C9 C10 1.388(2)
C10 C11 1.389(3)
C10 Cl4 1.7322(18)
C11 C12 1.382(3)
C11 H11 0.9500
C12 C13 1.388(2)
C12 Cl5 1.7353(19)
C13 H13 0.9500
O1 H1O 0.77(3)
O3 H3O 0.77(3)
N1 H1N 0.83(3)
C14 C15 1.506(9)
C14 H14A 0.9800
C14 H14B 0.9800
C14 H14C 0.9800
C15 C16 1.3900
C15 C20 1.3900
C16 C17 1.3900
C16 H16 0.9500
C17 C18 1.3900
C17 H17 0.9500
C18 C19 1.3900
C18 H18 0.9500
C19 C20 1.3900
C19 H19 0.9500
C20 H20 0.9500

loop_
_geom_hbond_atom_site_label_D
_geom_hbond_atom_site_label_H
_geom_hbond_atom_site_label_A
_geom_hbond_site_symmetry_A
_geom_hbond_distance_DH
_geom_hbond_distance_HA
_geom_hbond_distance_DA
_geom_hbond_angle_DHA
O1 H1O O2 . 0.77(3) 1.70(3) 2.4328(19) 157(3)
O1 H1O Cl4 1_465 0.77(3) 2.76(3) 3.1736(15) 116(3)
O3 H3O O1 1_645 0.77(3) 2.09(3) 2.8247(19) 162(3)
O3 H3O Cl4 . 0.77(3) 2.65(3) 3.0491(14) 114(3)
N1 H1N O3 . 0.83(3) 2.16(3) 2.572(2) 110(2)
N1 H1N Cl3 . 0.83(3) 2.26(3) 2.9608(16) 143(3)
C13 H13 O2 . 0.95 2.21 2.782(2) 118
C4 H4 Cg1 . 0.95 2.75 3.551(3) 143

loop_
_geom_torsion_atom_site_label_1
_geom_torsion_atom_site_label_2
_geom_torsion_atom_site_label_3
_geom_torsion_atom_site_label_4
_geom_torsion
C6 C1 C2 O1 -178.20(16)
C7 C1 C2 O1 2.8(2)
C6 C1 C2 C3 2.8(3)
C7 C1 C2 C3 -176.21(16)
O1 C2 C3 C4 178.79(16)
C1 C2 C3 C4 -2.1(3)
O1 C2 C3 Cl1 -2.1(2)
C1 C2 C3 Cl1 176.99(13)
C2 C3 C4 C5 0.4(3)
Cl1 C3 C4 C5 -178.70(14)
C3 C4 C5 C6 0.6(3)
C3 C4 C5 Cl2 -179.97(14)
C4 C5 C6 C1 0.2(3)
Cl2 C5 C6 C1 -179.27(14)
C4 C5 C6 Cl3 -178.02(14)
Cl2 C5 C6 Cl3 2.5(2)
C2 C1 C6 C5 -1.8(3)
C7 C1 C6 C5 177.04(16)
C2 C1 C6 Cl3 176.26(13)
C7 C1 C6 Cl3 -4.9(3)
C6 C1 C7 O2 168.38(17)
C2 C1 C7 O2 -12.7(2)
C6 C1 C7 N1 -13.9(3)
C2 C1 C7 N1 164.96(16)
C13 C8 C9 O3 176.55(16)
N1 C8 C9 O3 -1.6(2)
C13 C8 C9 C10 -4.2(3)
N1 C8 C9 C10 177.61(16)
O3 C9 C10 C11 -177.77(17)
C8 C9 C10 C11 3.1(3)
O3 C9 C10 Cl4 2.8(3)
C8 C9 C10 Cl4 -176.29(13)
C9 C10 C11 C12 0.0(3)
Cl4 C10 C11 C12 179.43(14)
C10 C11 C12 C13 -2.2(3)
C10 C11 C12 Cl5 177.83(14)
C9 C8 C13 C12 2.2(3)
N1 C8 C13 C12 -179.86(16)
C11 C12 C13 C8 1.1(3)
Cl5 C12 C13 C8 -178.96(13)
O2 C7 N1 C8 -2.5(3)
C1 C7 N1 C8 179.82(15)
C13 C8 N1 C7 13.9(3)
C9 C8 N1 C7 -168.07(17)
C20 C15 C16 C17 0.0
C14 C15 C16 C17 179.7(5)
C15 C16 C17 C18 0.0
C16 C17 C18 C19 0.0
C17 C18 C19 C20 0.0
C18 C19 C20 C15 0.0
C16 C15 C20 C19 0.0
C14 C15 C20 C19 -179.7(5)
